data_2007917
loop_
_publ_author_name
'Abboud, Khalil A.'
'Irvin, David J.'
'Reynolds, John R.'

_publ_section_title
;
 2,5-Diethoxy-1,4-bis(3,4-ethylenedioxy-2-thienyl)benzene and its
 Tetrahydrofuran 0.33-Solvate
;
_journal_issue 12
_journal_name_full 'Acta Crystallographica Section C'
_journal_page_first 1994
_journal_page_last 1997
_journal_paper_doi 10.1107/S0108270198009536
_journal_volume 54
_journal_year 1998
_chemical_formula_iupac 'C22 H22 O6 S2, 1/3C4 H8 O'
_chemical_formula_moiety 'C22 H22 O6 S2, 1/3C4 H8 O'
_chemical_formula_sum 'C23.33 H24.67 O6.33 S2'
_chemical_formula_weight 470.55
_chemical_name_systematic
;
 2,5-Diethoxy-1,4-bis(3,4-ethylenedioxy-2-thienyl)benzene
tetrahydrofuran solvate
;
_space_group_IT_number 148
_symmetry_cell_setting trigonal
_symmetry_space_group_name_Hall '-R 3'
_symmetry_space_group_name_H-M 'R -3 :H'
_audit_creation_method SHELXL97
_cell_angle_alpha 90.00
_cell_angle_beta 90.00
_cell_angle_gamma 120.00
_cell_formula_units_Z 9
_cell_length_a 29.31230(10)
_cell_length_b 29.31230(10)
_cell_length_c 6.87060(10)
_cell_measurement_reflns_used 8192
_cell_measurement_temperature 173(2)
_cell_measurement_theta_max 27.5
_cell_measurement_theta_min 1.5
_cell_volume 5112.40(8)
_computing_cell_refinement 'SMART and SAINT (Siemens, 1995)'
_computing_data_collection 'SMART (Siemens, 1995)'
_computing_data_reduction 'SHELXTL (Sheldrick, 1995)'
_computing_molecular_graphics SHELXTL
_computing_publication_material SHELXL97
_computing_structure_refinement SHELXL97
_computing_structure_solution 'SHELXL97 (Sheldrick, 1997)'
_diffrn_ambient_temperature 173(2)
_diffrn_measured_fraction_theta_full 0.99
_diffrn_measured_fraction_theta_max 0.99
_diffrn_measurement_device_type 'Siemens SMART platform/CCD'
_diffrn_measurement_method '\w scans'
_diffrn_radiation_monochromator graphite
_diffrn_radiation_source 'normal-focus sealed tube'
_diffrn_radiation_type MoK\a
_diffrn_radiation_wavelength 0.71073
_diffrn_reflns_av_R_equivalents 0.024
_diffrn_reflns_av_sigmaI/netI 0.019
_diffrn_reflns_limit_h_max 34
_diffrn_reflns_limit_h_min -38
_diffrn_reflns_limit_k_max 35
_diffrn_reflns_limit_k_min -38
_diffrn_reflns_limit_l_max 8
_diffrn_reflns_limit_l_min -8
_diffrn_reflns_number 13329
_diffrn_reflns_theta_full 27.5
_diffrn_reflns_theta_max 27.5
_diffrn_reflns_theta_min 1.39
_diffrn_standards_decay_% '< 1'
_exptl_absorpt_coefficient_mu 0.283
_exptl_absorpt_correction_T_max 0.947
_exptl_absorpt_correction_T_min 0.764
_exptl_absorpt_correction_type 'Empirical (Blessing, 1995)'
_exptl_crystal_colour Orange--brown
_exptl_crystal_density_diffrn 1.376
_exptl_crystal_density_meas ?
_exptl_crystal_description 'Hexagonal needle'
_exptl_crystal_F_000 2466
_exptl_crystal_size_max 0.30
_exptl_crystal_size_mid 0.27
_exptl_crystal_size_min 0.27
_refine_diff_density_max 0.46
_refine_diff_density_min -0.31
_refine_ls_extinction_method SHELXL97
_refine_ls_goodness_of_fit_ref 1.060
_refine_ls_hydrogen_treatment constr
_refine_ls_matrix_type full
_refine_ls_number_parameters 137
_refine_ls_number_reflns 2597
_refine_ls_number_restraints 0
_refine_ls_restrained_S_all 1.060
_refine_ls_R_factor_all 0.040
_refine_ls_R_factor_gt 0.035
_refine_ls_shift/su_max 0.002
_refine_ls_shift/su_mean 0.000
_refine_ls_structure_factor_coef Fsqd
_refine_ls_weighting_details 'w = 1/[\s^2^(Fo^2^)+(0.0443P)^2^+5.9899P] where P=(Fo^2^+2Fc^2^)/3'
_refine_ls_weighting_scheme calc
_refine_ls_wR_factor_ref 0.096
_reflns_number_gt 2309
_reflns_number_total 2597
_reflns_threshold_expression I>2\s(I)
_cod_data_source_file fg1445.cif
_cod_data_source_block II
_cod_depositor_comments
;
The following automatic conversions were performed:
'_symmetry_cell_setting' value 'Trigonal' changed to 'trigonal' according
to '/home/saulius/struct/CIF-dictionaries/cif_core.dic' dictionary named
'cif_core.dic' version 2.4.1 from 2010-06-29.

Automatic conversion script
Id: cif_fix_enum 1527 2010-12-29 10:47:43Z saulius 

The following automatic conversions were performed:

'_symmetry_cell_setting' value 'Trigonal' changed to 'trigonal'
according to /home/saulius/struct/CIF-dictionaries/cif_core.dic
dictionary named 'cif_core.dic' version 2.4.1 from 2010-06-29.

Automatic conversion script
Id: cif_fix_values 1715 2011-07-08 13:25:40Z adriana 

The following automatic conversions were performed:

'_exptl_crystal_density_meas' value 'not measured' was changed to '?'
- the value is perceived as not measured.

Automatic conversion script
Id: cif_fix_values 3008 2015-01-20 13:52:24Z robertas 

The following automatic conversions were performed:

'_refine_ls_weighting_scheme' value 'calc w =
1/[\s^2^(Fo^2^)+(0.0443P)^2^+5.9899P] where P=(Fo^2^+2Fc^2^)/3' was
changed to 'calc'. New tag '_refine_ls_weighting_details' was
created. The value of the new tag was set to 'w =
1/[\s^2^(Fo^2^)+(0.0443P)^2^+5.9899P] where P=(Fo^2^+2Fc^2^)/3'.

Automatic conversion script
Id: cif_fix_values 3143 2015-03-26 13:38:13Z robertas 
;
_cod_original_cell_volume 5112.40(7)
_cod_original_sg_symbol_H-M 'R -3'
_cod_database_code 2007917

loop_
_symmetry_equiv_pos_as_xyz
'x, y, z'
'-y, x-y, z'
'-x+y, -x, z'
'x+2/3, y+1/3, z+1/3'
'-y+2/3, x-y+1/3, z+1/3'
'-x+y+2/3, -x+1/3, z+1/3'
'x+1/3, y+2/3, z+2/3'
'-y+1/3, x-y+2/3, z+2/3'
'-x+y+1/3, -x+2/3, z+2/3'
'-x, -y, -z'
'y, -x+y, -z'
'x-y, x, -z'
'-x+2/3, -y+1/3, -z+1/3'
'y+2/3, -x+y+1/3, -z+1/3'
'x-y+2/3, x+1/3, -z+1/3'
'-x+1/3, -y+2/3, -z+2/3'
'y+1/3, -x+y+2/3, -z+2/3'
'x-y+1/3, x+2/3, -z+2/3'

loop_
_atom_site_label
_atom_site_fract_x
_atom_site_fract_y
_atom_site_fract_z
_atom_site_U_iso_or_equiv
_atom_site_adp_type
_atom_site_calc_flag
_atom_site_refinement_flags
_atom_site_occupancy
_atom_site_disorder_assembly
_atom_site_disorder_group
_atom_site_type_symbol
S 0.680780(10) 0.13946(2) 0.71737(5) 0.03540(10) Uani d . 1 . . S
O1 0.78499(4) 0.22570(4) 1.10600(10) 0.0312(2) Uani d . 1 . . O
C1 0.74342(5) 0.17042(5) 0.8229(2) 0.0269(3) Uani d . 1 . . C
O2 0.68396(4) 0.21679(5) 1.1774(2) 0.0443(3) Uani d . 1 . . O
C2 0.74252(5) 0.19700(5) 0.9871(2) 0.0259(3) Uani d . 1 . . C
C3 0.77029(6) 0.23877(7) 1.2891(2) 0.0405(4) Uani d . 1 . . C
H3A 0.8021 0.2668 1.3542 0.049 Uiso calc R 1 . . H
H3B 0.7547 0.2074 1.3747 0.049 Uiso calc R 1 . . H
O3 0.73659(4) 0.11359(5) 0.4848(2) 0.0406(3) Uani d . 1 . . O
C4 0.73148(6) 0.25713(7) 1.2606(3) 0.0475(4) Uani d . 1 . . C
H4A 0.7237 0.2677 1.3876 0.057 Uiso calc R 1 . . H
H4B 0.7469 0.2883 1.1742 0.057 Uiso calc R 1 . . H
C5 0.69293(5) 0.19312(6) 1.0224(2) 0.0321(3) Uani d . 1 . . C
C6 0.65585(6) 0.16307(7) 0.8900(2) 0.0388(4) Uani d . 1 . . C
H6A 0.6205 0.1560 0.8925 0.047 Uiso calc R 1 . . H
C7 0.78846(5) 0.16784(5) 0.7424(2) 0.0277(3) Uani d . 1 . . C
C8 0.78512(5) 0.13944(6) 0.5724(2) 0.0303(3) Uani d . 1 . . C
C9 0.83795(5) 0.19482(6) 0.8328(2) 0.0314(3) Uani d . 1 . . C
H9A 0.8416 0.2144 0.9476 0.038 Uiso calc R 1 . . H
C10 0.73090(6) 0.08730(6) 0.3039(2) 0.0358(3) Uani d . 1 . . C
H10A 0.7368 0.0571 0.3220 0.043 Uiso calc R 1 . . H
H10B 0.7568 0.1118 0.2080 0.043 Uiso calc R 1 . . H
C11 0.67546(6) 0.06829(7) 0.2333(2) 0.0396(3) Uani d . 1 . . C
H11A 0.6700 0.0500 0.1088 0.059 Uiso calc R 1 . . H
H11B 0.6702 0.0985 0.2159 0.059 Uiso calc R 1 . . H
H11C 0.6503 0.0441 0.3293 0.059 Uiso calc R 1 . . H

loop_
_atom_site_aniso_label
_atom_site_aniso_U_11
_atom_site_aniso_U_22
_atom_site_aniso_U_33
_atom_site_aniso_U_12
_atom_site_aniso_U_13
_atom_site_aniso_U_23
S 0.02516(19) 0.0467(2) 0.0327(2) 0.01673(16) -0.00298(13) -0.01216(15)
O1 0.0248(5) 0.0350(5) 0.0298(5) 0.0119(4) 0.0001(4) -0.0094(4)
C1 0.0236(6) 0.0280(6) 0.0269(6) 0.0113(5) 0.0000(5) -0.0022(5)
O2 0.0271(5) 0.0533(7) 0.0461(6) 0.0153(5) 0.0039(4) -0.0216(5)
C2 0.0227(6) 0.0243(6) 0.0276(6) 0.0093(5) 0.0007(5) -0.0011(5)
C3 0.0369(8) 0.0507(9) 0.0314(7) 0.0200(7) -0.0012(6) -0.0143(6)
O3 0.0285(5) 0.0556(7) 0.0380(6) 0.0213(5) -0.0076(4) -0.0229(5)
C4 0.0313(8) 0.0518(10) 0.0534(10) 0.0163(7) -0.0012(7) -0.0251(8)
C5 0.0265(6) 0.0342(7) 0.0324(7) 0.0128(6) 0.0055(5) -0.0046(5)
C6 0.0244(7) 0.0504(9) 0.0397(8) 0.0172(6) 0.0007(6) -0.0107(7)
C7 0.0266(6) 0.0305(6) 0.0277(6) 0.0156(5) 0.0006(5) -0.0031(5)
C8 0.0260(6) 0.0344(7) 0.0308(7) 0.0152(6) -0.0034(5) -0.0074(5)
C9 0.0293(7) 0.0366(7) 0.0299(7) 0.0177(6) -0.0017(5) -0.0090(5)
C10 0.0351(7) 0.0443(8) 0.0311(7) 0.0220(7) -0.0067(6) -0.0122(6)
C11 0.0330(8) 0.0470(9) 0.0356(8) 0.0177(7) -0.0061(6) -0.0073(6)

loop_
_atom_type_symbol
_atom_type_description
_atom_type_scat_dispersion_real
_atom_type_scat_dispersion_imag
_atom_type_scat_source
C C 0.0033 0.0016 'International Tables Vol C Tables 4.2.6.8 and 6.1.1.4'
H H 0.0000 0.0000 'International Tables Vol C Tables 4.2.6.8 and 6.1.1.4'
O O 0.0106 0.0060 'International Tables Vol C Tables 4.2.6.8 and 6.1.1.4'
S S 0.1246 0.1234 'International Tables Vol C Tables 4.2.6.8 and 6.1.1.4'

loop_
_geom_angle_atom_site_label_1
_geom_angle_atom_site_label_2
_geom_angle_atom_site_label_3
_geom_angle_site_symmetry_1
_geom_angle_site_symmetry_3
_geom_angle
_geom_angle_publ_flag
C6 S C1 . . 93.03(7) yes
C2 O1 C3 . . 112.50(10) ?
C2 C1 C7 . . 127.50(10) ?
C2 C1 S . . 108.70(10) yes
C7 C1 S . . 123.80(10) ?
C5 O2 C4 . . 112.30(10) ?
O1 C2 C1 . . 124.50(10) ?
O1 C2 C5 . . 121.80(10) ?
C1 C2 C5 . . 113.70(10) yes
O1 C3 C4 . . 111.30(10) ?
O1 C3 H3A . . 109.4 ?
C4 C3 H3A . . 109.4 ?
O1 C3 H3B . . 109.4 ?
C4 C3 H3B . . 109.4 ?
H3A C3 H3B . . 108.0 ?
C8 O3 C10 . . 119.30(10) ?
O2 C4 C3 . . 111.00(10) ?
O2 C4 H4A . . 109.4 ?
C3 C4 H4A . . 109.4 ?
O2 C4 H4B . . 109.4 ?
C3 C4 H4B . . 109.4 ?
H4A C4 H4B . . 108.0 ?
C6 C5 O2 . . 124.00(10) ?
C6 C5 C2 . . 113.20(10) yes
O2 C5 C2 . . 122.80(10) ?
C5 C6 S . . 111.30(10) yes
C5 C6 H6A . . 124.4 ?
S C6 H6A . . 124.4 ?
C9 C7 C8 . . 116.60(10) ?
C9 C7 C1 . . 120.50(10) ?
C8 C7 C1 . . 123.00(10) ?
O3 C8 C9 . 13_656 123.10(10) ?
O3 C8 C7 . . 115.90(10) ?
C9 C8 C7 13_656 . 121.00(10) ?
C8 C9 C7 13_656 . 122.40(10) ?
C8 C9 H9A 13_656 . 118.8 ?
C7 C9 H9A . . 118.8 ?
O3 C10 C11 . . 107.00(10) ?
O3 C10 H10A . . 110.3 ?
C11 C10 H10A . . 110.3 ?
O3 C10 H10B . . 110.3 ?
C11 C10 H10B . . 110.3 ?
H10A C10 H10B . . 108.6 ?
C10 C11 H11A . . 109.5 ?
C10 C11 H11B . . 109.5 ?
H11A C11 H11B . . 109.5 ?
C10 C11 H11C . . 109.5 ?
H11A C11 H11C . . 109.5 ?
H11B C11 H11C . . 109.5 ?

loop_
_geom_bond_atom_site_label_1
_geom_bond_atom_site_label_2
_geom_bond_site_symmetry_2
_geom_bond_distance
_geom_bond_publ_flag
S C6 . 1.7100(10) yes
S C1 . 1.7480(10) yes
O1 C2 . 1.3700(10) ?
O1 C3 . 1.442(2) ?
C1 C2 . 1.379(2) yes
C1 C7 . 1.468(2) ?
O2 C5 . 1.366(2) ?
O2 C4 . 1.420(2) ?
C2 C5 . 1.421(2) yes
C3 C4 . 1.495(2) ?
C3 H3A . 0.9900 ?
C3 H3B . 0.9900 ?
O3 C8 . 1.372(2) ?
O3 C10 . 1.428(2) ?
C4 H4A . 0.9900 ?
C4 H4B . 0.9900 ?
C5 C6 . 1.352(2) yes
C6 H6A . 0.9500 ?
C7 C9 . 1.403(2) yes
C7 C8 . 1.409(2) yes
C8 C9 13_656 1.383(2) yes
C9 C8 13_656 1.383(2) ?
C9 H9A . 0.9500 ?
C10 C11 . 1.510(2) ?
C10 H10A . 0.9900 ?
C10 H10B . 0.9900 ?
C11 H11A . 0.9800 ?
C11 H11B . 0.9800 ?
C11 H11C . 0.9800 ?
